data_7130921
loop_
_publ_author_name
'Hsieh, Chang-Chih'
'Li, Cheng-Yao'
'Chiang, Ming-Hsi'
'Horng, Yih-Chern'

_publ_section_title
;
 Catalytic O2 Activation toward Oxidative N-S Bond Formation by a Thiolato
 Fe(III) Complex
;
_journal_name_full 'Chemical Communications'
_journal_paper_doi 10.1039/D2CC05375F
_journal_year 2022
_chemical_formula_sum 'C10 H9 N O3 S'
_chemical_formula_weight 223.24
_space_group_crystal_system monoclinic
_space_group_IT_number 14
_space_group_name_Hall '-P 2ybc'
_space_group_name_H-M_alt 'P 1 21/c 1'
_atom_sites_solution_hydrogens geom
_audit_creation_method SHELXL-2018/3
_audit_update_record
;
2022-07-28 deposited with the CCDC.	2022-10-26 downloaded from the CCDC.
;
_cell_angle_alpha 90
_cell_angle_beta 93.300(3)
_cell_angle_gamma 90
_cell_formula_units_Z 8
_cell_length_a 14.9647(9)
_cell_length_b 12.5644(8)
_cell_length_c 10.6636(6)
_cell_measurement_reflns_used 9971
_cell_measurement_temperature 150(2)
_cell_measurement_theta_max 27.85
_cell_measurement_theta_min 3.17
_cell_volume 2001.7(2)
_computing_cell_refinement 'Bruker SAINT'
_computing_data_collection 'Bruker APEX2'
_computing_data_reduction 'Bruker SAINT'
_computing_molecular_graphics 'Bruker SHELXTL'
_computing_publication_material 'Bruker SHELXTL'
_computing_structure_refinement 'SHELXL-2014 (Sheldrick 2014)'
_computing_structure_solution 'SHELXS-97 (Sheldrick 2008)'
_diffrn_ambient_temperature 150(2)
_diffrn_measured_fraction_theta_full 0.994
_diffrn_measured_fraction_theta_max 0.995
_diffrn_measurement_device_type 'Bruker APEX-II CCD'
_diffrn_measurement_method '\f and \w scans'
_diffrn_radiation_type MoK\a
_diffrn_radiation_wavelength 0.71073
_diffrn_reflns_av_R_equivalents 0.0280
_diffrn_reflns_av_unetI/netI 0.0168
_diffrn_reflns_Laue_measured_fraction_full 0.994
_diffrn_reflns_Laue_measured_fraction_max 0.995
_diffrn_reflns_limit_h_max 19
_diffrn_reflns_limit_h_min -19
_diffrn_reflns_limit_k_max 16
_diffrn_reflns_limit_k_min -16
_diffrn_reflns_limit_l_max 14
_diffrn_reflns_limit_l_min -13
_diffrn_reflns_number 32183
_diffrn_reflns_point_group_measured_fraction_full 0.994
_diffrn_reflns_point_group_measured_fraction_max 0.995
_diffrn_reflns_theta_full 25.242
_diffrn_reflns_theta_max 27.875
_diffrn_reflns_theta_min 2.801
_exptl_absorpt_coefficient_mu 0.308
_exptl_absorpt_correction_T_max 0.897
_exptl_absorpt_correction_T_min 0.874
_exptl_absorpt_correction_type multi-scan
_exptl_crystal_colour 'light yellow'
_exptl_crystal_density_diffrn 1.482
_exptl_crystal_description block
_exptl_crystal_F_000 936
_exptl_crystal_size_max 0.350
_exptl_crystal_size_mid 0.300
_exptl_crystal_size_min 0.280
_refine_diff_density_max 0.365
_refine_diff_density_min -0.270
_refine_diff_density_rms 0.052
_refine_ls_extinction_method none
_refine_ls_goodness_of_fit_ref 1.240
_refine_ls_hydrogen_treatment constr
_refine_ls_matrix_type full
_refine_ls_number_parameters 273
_refine_ls_number_reflns 4750
_refine_ls_number_restraints 0
_refine_ls_restrained_S_all 1.240
_refine_ls_R_factor_all 0.0533
_refine_ls_R_factor_gt 0.0424
_refine_ls_shift/su_max 0.001
_refine_ls_shift/su_mean 0.000
_refine_ls_structure_factor_coef Fsqd
_refine_ls_weighting_details 'w=1/[\s^2^(Fo^2^)+(0.1000P)^2^+0.3000P] where P=(Fo^2^+2Fc^2^)/3'
_refine_ls_weighting_scheme calc
_refine_ls_wR_factor_gt 0.1424
_refine_ls_wR_factor_ref 0.1629
_reflns_Friedel_coverage 0.000
_reflns_number_gt 4033
_reflns_number_total 4750
_reflns_threshold_expression 'I > 2\s(I)'
_cod_data_source_file d2cc05375f2.cif
_cod_data_source_block compound3l
_cod_original_sg_symbol_H-M 'P 21/c'
_cod_database_code 7130921
_shelx_shelxl_version_number 2018/3
_shelx_space_group_comment
;
The symmetry employed for this shelxl refinement is uniquely defined
by the following loop, which should always be used as a source of
symmetry information in preference to the above space-group names.
They are only intended as comments.
;

loop_
_space_group_symop_operation_xyz
'x, y, z'
'-x, y+1/2, -z+1/2'
'-x, -y, -z'
'x, -y-1/2, z-1/2'

loop_
_atom_site_label
_atom_site_type_symbol
_atom_site_fract_x
_atom_site_fract_y
_atom_site_fract_z
_atom_site_U_iso_or_equiv
_atom_site_adp_type
_atom_site_occupancy
_atom_site_site_symmetry_order
_atom_site_calc_flag
_atom_site_refinement_flags_posn
_atom_site_refinement_flags_adp
_atom_site_refinement_flags_occupancy
_atom_site_disorder_assembly
_atom_site_disorder_group
S2 S 0.13941(3) 0.08068(4) 1.10605(4) 0.03270(16) Uani 1 1 d . . . . .
S1 S 0.36452(3) 0.65045(4) 0.13969(5) 0.03896(17) Uani 1 1 d . . . . .
C17 C 0.06490(11) 0.10155(13) 0.87869(15) 0.0259(3) Uani 1 1 d . . . . .
C11 C 0.10277(11) -0.00604(13) 0.88754(15) 0.0256(3) Uani 1 1 d . . . . .
C12 C 0.14598(11) -0.02680(13) 1.00403(16) 0.0273(3) Uani 1 1 d . . . . .
C9 C 0.39345(12) 0.90147(15) 0.29743(17) 0.0320(4) Uani 1 1 d . . . . .
C19 C 0.11286(11) 0.34090(12) 0.96625(16) 0.0266(3) Uani 1 1 d . . . . .
C13 C 0.10082(12) -0.08250(14) 0.79275(17) 0.0327(4) Uani 1 1 d . . . . .
H13 H 0.070936 -0.068730 0.713394 0.039 Uiso 1 1 calc R U . . .
C18 C 0.04979(12) 0.25769(13) 1.01366(17) 0.0303(4) Uani 1 1 d . . . . .
H18A H 0.043809 0.268362 1.104782 0.036 Uiso 1 1 calc R U . . .
H18B H -0.010123 0.267239 0.970773 0.036 Uiso 1 1 calc R U . . .
C20 C 0.12225(12) 0.52609(13) 0.92403(18) 0.0337(4) Uani 1 1 d . . . . .
H20A H 0.141704 0.565722 0.999913 0.051 Uiso 1 1 calc R U . . .
H20B H 0.084685 0.571927 0.868471 0.051 Uiso 1 1 calc R U . . .
H20C H 0.174797 0.503174 0.880352 0.051 Uiso 1 1 calc R U . . .
C14 C 0.18943(12) -0.12368(15) 1.0285(2) 0.0370(4) Uani 1 1 d . . . . .
H14 H 0.218848 -0.138052 1.108068 0.044 Uiso 1 1 calc R U . . .
C1 C 0.34447(12) 0.53785(15) 0.2281(2) 0.0387(4) Uani 1 1 d . . . . .
C7 C 0.42201(14) 0.65002(15) 0.37617(18) 0.0376(4) Uani 1 1 d . . . . .
C2 C 0.37906(13) 0.54775(16) 0.3510(2) 0.0387(4) Uani 1 1 d . . . . .
C8 C 0.45690(12) 0.81396(15) 0.26284(17) 0.0325(4) Uani 1 1 d . . . . .
H8A H 0.475964 0.826955 0.176789 0.039 Uiso 1 1 calc R U . . .
H8B H 0.510939 0.816640 0.320844 0.039 Uiso 1 1 calc R U . . .
C15 C 0.18796(12) -0.19747(15) 0.9331(2) 0.0404(5) Uani 1 1 d . . . . .
H15 H 0.218280 -0.263256 0.946704 0.049 Uiso 1 1 calc R U . . .
C3 C 0.30063(14) 0.44471(18) 0.1871(3) 0.0516(6) Uani 1 1 d . . . . .
H3 H 0.277700 0.437095 0.102637 0.062 Uiso 1 1 calc R U . . .
C4 C 0.37055(17) 0.46427(17) 0.4367(2) 0.0507(6) Uani 1 1 d . . . . .
H4 H 0.394712 0.470615 0.520756 0.061 Uiso 1 1 calc R U . . .
C5 C 0.29186(15) 0.36403(17) 0.2740(3) 0.0601(8) Uani 1 1 d . . . . .
H5 H 0.261160 0.300750 0.248524 0.072 Uiso 1 1 calc R U . . .
C16 C 0.14301(13) -0.17831(15) 0.8163(2) 0.0399(4) Uani 1 1 d . . . . .
H16 H 0.141665 -0.231713 0.753185 0.048 Uiso 1 1 calc R U . . .
C6 C 0.32648(17) 0.37273(18) 0.3970(3) 0.0574(7) Uani 1 1 d . . . . .
H6 H 0.319850 0.315578 0.454066 0.069 Uiso 1 1 calc R U . . .
C10 C 0.38451(19) 1.0866(2) 0.3325(4) 0.0764(10) Uani 1 1 d . . . . .
H10A H 0.339551 1.099995 0.263832 0.115 Uiso 1 1 calc R U . . .
H10B H 0.424110 1.148467 0.342951 0.115 Uiso 1 1 calc R U . . .
H10C H 0.354529 1.074151 0.410488 0.115 Uiso 1 1 calc R U . . .
O4 O 0.02518(9) 0.14489(10) 0.78890(12) 0.0356(3) Uani 1 1 d . . . . .
O6 O 0.07143(8) 0.43378(10) 0.95850(14) 0.0354(3) Uani 1 1 d . . . . .
O2 O 0.31570(9) 0.89068(12) 0.31573(17) 0.0479(4) Uani 1 1 d . . . . .
O3 O 0.43686(10) 0.99351(12) 0.30318(18) 0.0531(4) Uani 1 1 d . . . . .
O5 O 0.18878(9) 0.32548(11) 0.94154(17) 0.0473(4) Uani 1 1 d . . . . .
O1 O 0.45884(13) 0.68273(14) 0.47427(13) 0.0567(5) Uani 1 1 d . . . . .
N2 N 0.08031(10) 0.15069(10) 0.99249(13) 0.0276(3) Uani 1 1 d . . . . .
N1 N 0.41794(11) 0.70917(12) 0.26800(14) 0.0327(3) Uani 1 1 d . . . . .

loop_
_atom_site_aniso_label
_atom_site_aniso_U_11
_atom_site_aniso_U_22
_atom_site_aniso_U_33
_atom_site_aniso_U_23
_atom_site_aniso_U_13
_atom_site_aniso_U_12
S2 0.0408(3) 0.0330(3) 0.0238(2) 0.00205(15) -0.00273(17) -0.00596(17)
S1 0.0412(3) 0.0351(3) 0.0394(3) 0.00293(18) -0.0083(2) -0.00040(18)
C17 0.0308(8) 0.0227(7) 0.0241(7) 0.0019(6) 0.0029(6) -0.0043(6)
C11 0.0279(8) 0.0225(7) 0.0268(8) 0.0031(6) 0.0046(6) -0.0035(6)
C12 0.0261(8) 0.0252(8) 0.0307(8) 0.0052(6) 0.0023(6) -0.0060(6)
C9 0.0326(8) 0.0308(8) 0.0330(9) 0.0002(7) 0.0061(7) -0.0006(7)
C19 0.0286(8) 0.0229(7) 0.0287(8) -0.0050(6) 0.0045(6) -0.0004(6)
C13 0.0384(9) 0.0282(8) 0.0320(9) -0.0039(6) 0.0059(7) -0.0031(7)
C18 0.0343(8) 0.0234(8) 0.0342(9) -0.0051(6) 0.0105(7) -0.0023(6)
C20 0.0369(9) 0.0231(8) 0.0416(10) 0.0020(7) 0.0076(7) -0.0021(7)
C14 0.0282(8) 0.0319(9) 0.0506(11) 0.0151(8) -0.0016(7) -0.0038(7)
C1 0.0274(8) 0.0314(9) 0.0576(12) 0.0039(8) 0.0044(8) 0.0064(7)
C7 0.0499(11) 0.0324(9) 0.0313(9) 0.0000(7) 0.0097(8) 0.0136(8)
C2 0.0395(10) 0.0335(9) 0.0450(11) 0.0039(8) 0.0181(8) 0.0127(8)
C8 0.0305(8) 0.0318(9) 0.0355(9) -0.0022(7) 0.0053(7) 0.0012(7)
C15 0.0275(8) 0.0229(8) 0.0717(14) 0.0076(8) 0.0091(8) -0.0011(6)
C3 0.0303(10) 0.0387(11) 0.0849(18) -0.0010(11) -0.0034(10) -0.0011(8)
C4 0.0626(14) 0.0357(11) 0.0571(13) 0.0109(9) 0.0311(11) 0.0182(10)
C5 0.0339(10) 0.0297(10) 0.118(2) 0.0066(12) 0.0184(13) 0.0031(8)
C16 0.0399(10) 0.0251(8) 0.0561(12) -0.0092(8) 0.0139(9) -0.0045(7)
C6 0.0538(13) 0.0337(10) 0.0882(19) 0.0159(11) 0.0350(13) 0.0134(9)
C10 0.0543(15) 0.0347(12) 0.144(3) -0.0260(15) 0.0416(17) -0.0037(10)
O4 0.0479(8) 0.0306(6) 0.0277(6) 0.0055(5) -0.0038(5) 0.0020(5)
O6 0.0312(6) 0.0229(6) 0.0533(8) 0.0029(5) 0.0131(6) 0.0017(5)
O2 0.0328(7) 0.0364(7) 0.0761(11) -0.0043(7) 0.0164(7) -0.0010(6)
O3 0.0366(8) 0.0321(7) 0.0931(13) -0.0157(7) 0.0255(8) -0.0046(6)
O5 0.0320(7) 0.0279(7) 0.0833(11) 0.0022(7) 0.0151(7) 0.0014(5)
O1 0.0971(13) 0.0445(8) 0.0279(7) -0.0043(6) -0.0012(7) 0.0143(9)
N2 0.0357(7) 0.0216(7) 0.0256(7) -0.0010(5) 0.0021(5) -0.0015(5)
N1 0.0384(8) 0.0292(7) 0.0303(8) 0.0011(6) 0.0000(6) 0.0029(6)

loop_
_atom_type_symbol
_atom_type_description
_atom_type_scat_dispersion_real
_atom_type_scat_dispersion_imag
_atom_type_scat_source
C C 0.0033 0.0016 'International Tables Vol C Tables 4.2.6.8 and 6.1.1.4'
H H 0.0000 0.0000 'International Tables Vol C Tables 4.2.6.8 and 6.1.1.4'
N N 0.0061 0.0033 'International Tables Vol C Tables 4.2.6.8 and 6.1.1.4'
O O 0.0106 0.0060 'International Tables Vol C Tables 4.2.6.8 and 6.1.1.4'
S S 0.1246 0.1234 'International Tables Vol C Tables 4.2.6.8 and 6.1.1.4'

loop_
_geom_angle_atom_site_label_1
_geom_angle_atom_site_label_2
_geom_angle_atom_site_label_3
_geom_angle
_geom_angle_site_symmetry_1
_geom_angle_site_symmetry_3
_geom_angle_publ_flag
N2 S2 C12 90.12(7) . . ?
N1 S1 C1 90.26(9) . . ?
O4 C17 N2 122.79(16) . . ?
O4 C17 C11 128.91(15) . . ?
N2 C17 C11 108.29(14) . . ?
C12 C11 C13 120.50(16) . . ?
C12 C11 C17 112.84(14) . . ?
C13 C11 C17 126.64(15) . . ?
C11 C12 C14 121.16(17) . . ?
C11 C12 S2 111.87(13) . . ?
C14 C12 S2 126.97(15) . . ?
O2 C9 O3 124.66(17) . . ?
O2 C9 C8 125.92(17) . . ?
O3 C9 C8 109.42(15) . . ?
O5 C19 O6 125.23(16) . . ?
O5 C19 C18 125.42(15) . . ?
O6 C19 C18 109.34(14) . . ?
C16 C13 C11 118.71(18) . . ?
N2 C18 C19 112.47(13) . . ?
C15 C14 C12 117.45(18) . . ?
C2 C1 C3 120.9(2) . . ?
C2 C1 S1 111.92(15) . . ?
C3 C1 S1 127.21(19) . . ?
O1 C7 N1 122.20(19) . . ?
O1 C7 C2 128.79(19) . . ?
N1 C7 C2 109.00(18) . . ?
C1 C2 C4 120.4(2) . . ?
C1 C2 C7 113.01(17) . . ?
C4 C2 C7 126.6(2) . . ?
N1 C8 C9 113.17(14) . . ?
C14 C15 C16 121.86(17) . . ?
C5 C3 C1 117.7(3) . . ?
C6 C4 C2 118.9(3) . . ?
C3 C5 C6 122.0(2) . . ?
C13 C16 C15 120.30(18) . . ?
C4 C6 C5 120.1(2) . . ?
C19 O6 C20 118.19(13) . . ?
C9 O3 C10 116.33(16) . . ?
C17 N2 C18 121.36(15) . . ?
C17 N2 S2 116.84(11) . . ?
C18 N2 S2 121.78(12) . . ?
C7 N1 C8 121.91(16) . . ?
C7 N1 S1 115.80(14) . . ?
C8 N1 S1 122.29(12) . . ?

loop_
_geom_bond_atom_site_label_1
_geom_bond_atom_site_label_2
_geom_bond_distance
_geom_bond_site_symmetry_2
_geom_bond_publ_flag
S2 N2 1.7027(15) . ?
S2 C12 1.7403(18) . ?
S1 N1 1.7116(16) . ?
S1 C1 1.736(2) . ?
C17 O4 1.225(2) . ?
C17 N2 1.369(2) . ?
C17 C11 1.467(2) . ?
C11 C12 1.392(2) . ?
C11 C13 1.394(2) . ?
C12 C14 1.398(2) . ?
C9 O2 1.198(2) . ?
C9 O3 1.326(2) . ?
C9 C8 1.512(2) . ?
C19 O5 1.197(2) . ?
C19 O6 1.322(2) . ?
C19 C18 1.515(2) . ?
C13 C16 1.376(3) . ?
C18 N2 1.442(2) . ?
C20 O6 1.446(2) . ?
C14 C15 1.376(3) . ?
C1 C2 1.386(3) . ?
C1 C3 1.399(3) . ?
C7 O1 1.225(3) . ?
C7 N1 1.371(2) . ?
C7 C2 1.455(3) . ?
C2 C4 1.402(3) . ?
C8 N1 1.442(2) . ?
C15 C16 1.402(3) . ?
C3 C5 1.385(4) . ?
C4 C6 1.380(4) . ?
C5 C6 1.387(4) . ?
C10 O3 1.452(3) . ?
